data_4115825
loop_
_publ_author_name
'Frank M. Tabellion'
'S. Russell Seidel'
'Atta M. Arif'
'Peter J. Stang'

_publ_section_title
;
 A Novel, Tunable Manganese Coordination System Based on a Flexible
 "Spacer" Unit: Noncovalent Templation Effects
;
_journal_name_full 'Journal of the American Chemical Society'
_journal_page_first 11982
_journal_page_last 11990
_journal_paper_doi 10.1021/ja0114310
_journal_volume 123
_journal_year 2001
_chemical_formula_sum 'C58 H42 F24 Mn2 N6 O12'
_chemical_formula_weight 1580.86
_chemical_name_systematic
; 
 ? 
;
_space_group_IT_number 2
_symmetry_cell_setting triclinic
_symmetry_space_group_name_Hall '-P 1'
_symmetry_space_group_name_H-M 'P -1'
_atom_sites_solution_hydrogens geom
_atom_sites_solution_primary direct
_atom_sites_solution_secondary difmap
_audit_creation_method SHELXL-97
_cell_angle_alpha 80.7262(13)
_cell_angle_beta 78.7341(13)
_cell_angle_gamma 89.5633(13)
_cell_formula_units_Z 2
_cell_length_a 14.0984(3)
_cell_length_b 14.6254(4)
_cell_length_c 16.4762(3)
_cell_measurement_reflns_used 29903
_cell_measurement_temperature 200(1)
_cell_measurement_theta_max 27.48
_cell_measurement_theta_min 1.02
_cell_volume 3287.30(13)
_computing_cell_refinement DENZO-SMN
_computing_data_collection 'Nonius COLLECT'
_computing_data_reduction DENZO-SMN
_computing_molecular_graphics 'WinGX, Ortep3'
_computing_structure_refinement 'SHELXL-97 (Sheldrick, 1997)'
_computing_structure_solution SIR97
_diffrn_ambient_temperature 200(1)
_diffrn_measured_fraction_theta_full 0.958
_diffrn_measured_fraction_theta_max 0.958
_diffrn_measurement_device_type 'Nonius KappaCCD Diffractometer'
_diffrn_measurement_method 'Phi plus Omega scan'
_diffrn_radiation_monochromator graphite
_diffrn_radiation_source 'fine-focus sealed tube'
_diffrn_radiation_type MoK\a
_diffrn_radiation_wavelength 0.71073
_diffrn_reflns_av_R_equivalents 0.0268
_diffrn_reflns_av_sigmaI/netI 0.0604
_diffrn_reflns_limit_h_max 18
_diffrn_reflns_limit_h_min -18
_diffrn_reflns_limit_k_max 18
_diffrn_reflns_limit_k_min -18
_diffrn_reflns_limit_l_max 21
_diffrn_reflns_limit_l_min -19
_diffrn_reflns_number 21616
_diffrn_reflns_theta_full 27.47
_diffrn_reflns_theta_max 27.47
_diffrn_reflns_theta_min 2.69
_diffrn_standards_decay_% <2.0
_exptl_absorpt_coefficient_mu 0.516
_exptl_absorpt_correction_T_max 0.9039
_exptl_absorpt_correction_T_min 0.8011
_exptl_absorpt_correction_type multi-scan
_exptl_absorpt_process_details 'DENZO-SMN (Otwinowski & Minor, 1997)'
_exptl_crystal_colour yellow
_exptl_crystal_density_diffrn 1.597
_exptl_crystal_description prism
_exptl_crystal_F_000 1588
_exptl_crystal_size_max 0.45
_exptl_crystal_size_mid 0.35
_exptl_crystal_size_min 0.20
_refine_diff_density_max 0.732
_refine_diff_density_min -0.643
_refine_diff_density_rms 0.066
_refine_ls_extinction_method none
_refine_ls_goodness_of_fit_ref 1.029
_refine_ls_hydrogen_treatment mixed
_refine_ls_matrix_type full
_refine_ls_number_parameters 989
_refine_ls_number_reflns 14435
_refine_ls_number_restraints 0
_refine_ls_restrained_S_all 1.029
_refine_ls_R_factor_all 0.1003
_refine_ls_R_factor_gt 0.0612
_refine_ls_shift/su_max 0.001
_refine_ls_shift/su_mean 0.000
_refine_ls_structure_factor_coef Fsqd
_refine_ls_weighting_details 'calc w=1/[\s^2^(Fo^2^)+(0.0752P)^2^+3.1407P] where P=(Fo^2^+2Fc^2^)/3'
_refine_ls_weighting_scheme calc
_refine_ls_wR_factor_gt 0.1493
_refine_ls_wR_factor_ref 0.1726
_reflns_number_gt 9659
_reflns_number_total 14435
_reflns_threshold_expression >2sigma(I)
_cod_data_source_file ja0114310_6.cif
_cod_data_source_block '[Mn(hfacac)2(1,3-bpyp)*(nitrobenzene)]2'
_cod_database_code 4115825

loop_
_symmetry_equiv_pos_as_xyz
'x, y, z'
'-x, -y, -z'

loop_
_atom_site_label
_atom_site_type_symbol
_atom_site_fract_x
_atom_site_fract_y
_atom_site_fract_z
_atom_site_U_iso_or_equiv
_atom_site_adp_type
_atom_site_occupancy
_atom_site_symmetry_multiplicity
_atom_site_calc_flag
_atom_site_refinement_flags
_atom_site_disorder_assembly
_atom_site_disorder_group
Mn1 Mn 0.67224(3) 0.10133(3) 0.63639(3) 0.02894(13) Uani 1 1 d . . .
Mn2 Mn -0.15312(3) 0.38427(3) 0.84767(3) 0.03090(13) Uani 1 1 d . . .
F1 F 0.7403(3) 0.41949(17) 0.4907(2) 0.0973(10) Uani 1 1 d . . .
F2 F 0.8933(3) 0.40066(18) 0.45630(19) 0.1183(14) Uani 1 1 d . . .
F3 F 0.82637(17) 0.40232(14) 0.58225(14) 0.0586(6) Uani 1 1 d . . .
F4 F 0.9190(3) 0.1335(2) 0.33402(18) 0.0752(14) Uani 0.763(6) 1 d P A 1
F5 F 0.9810(3) 0.0608(5) 0.4270(3) 0.126(3) Uani 0.763(6) 1 d P A 1
F6 F 0.8568(4) 0.0059(3) 0.3906(3) 0.117(2) Uani 0.763(6) 1 d P A 1
F4' F 0.9188(8) -0.0151(7) 0.4481(7) 0.057(3) Uiso 0.237(6) 1 d P A 2
F6' F 0.9786(9) 0.1091(8) 0.3801(8) 0.065(4) Uiso 0.237(6) 1 d P A 2
F5' F 0.8576(10) 0.0552(10) 0.3578(8) 0.073(4) Uiso 0.237(6) 1 d P A 2
F7 F 0.96244(19) -0.0097(3) 0.7486(2) 0.1347(17) Uani 1 1 d . . .
F8 F 0.8801(3) -0.0816(2) 0.8600(3) 0.163(2) Uani 1 1 d . . .
F9 F 0.88673(18) 0.06193(18) 0.83569(18) 0.0754(7) Uani 1 1 d . . .
F10 F 0.6287(2) -0.25185(16) 0.81532(19) 0.0864(9) Uani 1 1 d . . .
F11 F 0.51131(19) -0.16274(18) 0.82427(18) 0.0865(9) Uani 1 1 d . . .
F12 F 0.5592(2) -0.21595(18) 0.71207(14) 0.0811(9) Uani 1 1 d . . .
F13 F -0.0753(2) 0.71311(17) 0.81491(15) 0.0803(8) Uani 1 1 d . . .
F14 F -0.1057(2) 0.74601(18) 0.6930(2) 0.0973(10) Uani 1 1 d . . .
F15 F 0.01459(18) 0.66476(18) 0.71391(19) 0.0860(9) Uani 1 1 d . . .
F16 F -0.3562(3) 0.5871(2) 0.6348(3) 0.171(2) Uani 1 1 d . . .
F17 F -0.4425(2) 0.5298(4) 0.7510(3) 0.169(2) Uani 1 1 d . . .
F18 F -0.38167(18) 0.44598(17) 0.66675(18) 0.0754(7) Uani 1 1 d . . .
F19 F -0.3175(3) 0.4595(3) 1.1197(2) 0.1133(12) Uani 1 1 d . . .
F20 F -0.4072(3) 0.4969(3) 1.0387(2) 0.1268(14) Uani 1 1 d . . .
F21 F -0.4385(3) 0.3750(2) 1.1273(3) 0.155(2) Uani 1 1 d . . .
F22 F -0.39340(19) 0.09931(15) 1.02832(16) 0.0794(8) Uani 1 1 d . . .
F23 F -0.24184(19) 0.07157(15) 1.00390(14) 0.0669(7) Uani 1 1 d . . .
F24 F -0.31905(14) 0.09130(13) 0.90409(12) 0.0456(5) Uani 1 1 d . . .
O1 O 0.72940(15) 0.24035(14) 0.58921(13) 0.0372(5) Uani 1 1 d . . .
O2 O 0.77218(15) 0.07004(14) 0.52678(13) 0.0385(5) Uani 1 1 d . . .
O3 O 0.78847(15) 0.06204(15) 0.70810(14) 0.0372(5) Uani 1 1 d . . .
O4 O 0.62499(15) -0.03998(14) 0.68491(13) 0.0351(5) Uani 1 1 d . . .
O5 O -0.10469(15) 0.52602(15) 0.81142(14) 0.0400(5) Uani 1 1 d . . .
O6 O -0.26956(15) 0.43197(15) 0.78134(15) 0.0408(5) Uani 1 1 d . . .
O7 O -0.24402(16) 0.42016(15) 0.96138(14) 0.0413(5) Uani 1 1 d . . .
O8 O -0.21689(15) 0.24894(14) 0.89676(13) 0.0371(5) Uani 1 1 d . . .
N1 N 0.54742(17) 0.11708(18) 0.56739(15) 0.0330(6) Uani 1 1 d . . .
N2 N -0.06765(17) 0.34002(17) 0.73062(15) 0.0335(6) Uani 1 1 d . . .
N3 N 0.58352(17) 0.15259(17) 0.74798(15) 0.0323(5) Uani 1 1 d . . .
N4 N -0.02492(17) 0.35534(18) 0.90978(16) 0.0347(6) Uani 1 1 d . . .
C1 C 0.7942(2) 0.2686(2) 0.52710(19) 0.0347(7) Uani 1 1 d . . .
C2 C 0.8466(2) 0.2176(2) 0.4700(2) 0.0438(8) Uani 1 1 d . . .
H2 H 0.8946 0.2489 0.4258 0.053 Uiso 1 1 calc R . .
C3 C 0.8320(2) 0.1231(2) 0.47500(19) 0.0358(7) Uani 1 1 d . A .
C4 C 0.8145(3) 0.3733(2) 0.5132(2) 0.0497(9) Uani 1 1 d . . .
C5 C 0.8975(2) 0.0756(3) 0.4094(2) 0.0458(9) Uani 1 1 d . . .
C6 C 0.7944(2) -0.0105(2) 0.7575(2) 0.0360(7) Uani 1 1 d . . .
C7 C 0.7336(2) -0.0890(2) 0.7760(2) 0.0414(8) Uani 1 1 d . . .
H7 H 0.7476 -0.1397 0.8154 0.050 Uiso 1 1 calc R . .
C8 C 0.6544(2) -0.0966(2) 0.73989(18) 0.0323(7) Uani 1 1 d . . .
C9 C 0.8807(3) -0.0122(2) 0.8017(2) 0.0455(8) Uani 1 1 d . . .
C10 C 0.5886(2) -0.1829(2) 0.7719(2) 0.0403(8) Uani 1 1 d . . .
C11 C 0.5382(2) 0.1943(2) 0.5137(2) 0.0434(8) Uani 1 1 d . . .
H11 H 0.5911 0.2374 0.4973 0.052 Uiso 1 1 calc R . .
C12 C 0.4562(2) 0.2147(3) 0.4808(2) 0.0447(8) Uani 1 1 d . . .
H12 H 0.4539 0.2705 0.4428 0.054 Uiso 1 1 calc R . .
C13 C 0.3770(2) 0.1534(2) 0.50336(18) 0.0333(7) Uani 1 1 d . . .
C14 C 0.3879(2) 0.0723(2) 0.5560(2) 0.0410(8) Uani 1 1 d . . .
H14 H 0.3371 0.0268 0.5715 0.049 Uiso 1 1 calc R . .
C15 C 0.4722(2) 0.0568(2) 0.5863(2) 0.0394(7) Uani 1 1 d . . .
H15 H 0.4772 0.0003 0.6227 0.047 Uiso 1 1 calc R . .
C16 C 0.2827(2) 0.1766(2) 0.47592(19) 0.0372(7) Uani 1 1 d . . .
H16A H 0.2528 0.1199 0.4651 0.045 Uiso 1 1 calc R . .
H16B H 0.2947 0.2218 0.4231 0.045 Uiso 1 1 calc R . .
C17 C 0.2137(2) 0.2178(2) 0.54401(19) 0.0356(7) Uani 1 1 d . . .
H17A H 0.2452 0.2733 0.5555 0.043 Uiso 1 1 calc R . .
H17B H 0.2019 0.1719 0.5963 0.043 Uiso 1 1 calc R . .
C18 C 0.1161(2) 0.2451(2) 0.5200(2) 0.0391(7) Uani 1 1 d . . .
H18A H 0.1268 0.2945 0.4702 0.047 Uiso 1 1 calc R . .
H18B H 0.0857 0.1908 0.5052 0.047 Uiso 1 1 calc R . .
C19 C 0.0491(2) 0.2791(2) 0.59157(19) 0.0341(7) Uani 1 1 d . . .
C20 C -0.0251(2) 0.2237(2) 0.6433(2) 0.0381(7) Uani 1 1 d . . .
H20 H -0.0374 0.1635 0.6324 0.046 Uiso 1 1 calc R . .
C21 C -0.0815(2) 0.2563(2) 0.7107(2) 0.0371(7) Uani 1 1 d . . .
H21 H -0.1326 0.2174 0.7447 0.044 Uiso 1 1 calc R . .
C22 C 0.0034(2) 0.3940(2) 0.6796(2) 0.0427(8) Uani 1 1 d . . .
H22 H 0.0139 0.4542 0.6913 0.051 Uiso 1 1 calc R . .
C23 C 0.0618(2) 0.3664(2) 0.6110(2) 0.0438(8) Uani 1 1 d . . .
H23 H 0.1110 0.4074 0.5769 0.053 Uiso 1 1 calc R . .
C24 C 0.5999(2) 0.2351(2) 0.76930(19) 0.0346(7) Uani 1 1 d . . .
H24 H 0.6511 0.2738 0.7352 0.042 Uiso 1 1 calc R . .
C25 C 0.5461(2) 0.2666(2) 0.83809(19) 0.0361(7) Uani 1 1 d . . .
H25 H 0.5604 0.3258 0.8502 0.043 Uiso 1 1 calc R . .
C26 C 0.4713(2) 0.2121(2) 0.88959(19) 0.0338(7) Uani 1 1 d . . .
C27 C 0.4545(2) 0.1264(2) 0.8684(2) 0.0404(8) Uani 1 1 d . . .
H27 H 0.4041 0.0863 0.9020 0.049 Uiso 1 1 calc R . .
C28 C 0.5111(2) 0.0996(2) 0.7986(2) 0.0382(7) Uani 1 1 d . . .
H28 H 0.4984 0.0406 0.7854 0.046 Uiso 1 1 calc R . .
C29 C 0.4063(2) 0.2442(3) 0.9632(2) 0.0402(7) Uani 1 1 d . . .
H29A H 0.4377 0.2967 0.9797 0.048 Uiso 1 1 calc R . .
H29B H 0.3946 0.1931 1.0117 0.048 Uiso 1 1 calc R . .
C30 C 0.3106(2) 0.2742(2) 0.93912(19) 0.0392(7) Uani 1 1 d . . .
H30A H 0.2854 0.2244 0.9144 0.047 Uiso 1 1 calc R . .
H30B H 0.3228 0.3299 0.8952 0.047 Uiso 1 1 calc R . .
C31 C 0.2327(2) 0.2962(3) 1.0117(2) 0.0418(8) Uani 1 1 d . . .
H31A H 0.2222 0.2426 1.0578 0.050 Uiso 1 1 calc R . .
H31B H 0.2538 0.3503 1.0335 0.050 Uiso 1 1 calc R . .
C32 C 0.1401(2) 0.3173(2) 0.98046(19) 0.0374(7) Uani 1 1 d . . .
C33 C 0.0850(2) 0.2471(2) 0.9634(2) 0.0448(8) Uani 1 1 d . . .
H33 H 0.1027 0.1843 0.9756 0.054 Uiso 1 1 calc R . .
C34 C 0.0045(2) 0.2686(2) 0.9288(2) 0.0427(8) Uani 1 1 d . . .
H34 H -0.0320 0.2192 0.9178 0.051 Uiso 1 1 calc R . .
C35 C 0.0282(2) 0.4229(2) 0.9269(2) 0.0409(8) Uani 1 1 d . . .
H35 H 0.0091 0.4851 0.9140 0.049 Uiso 1 1 calc R . .
C36 C 0.1093(2) 0.4069(3) 0.9625(2) 0.0438(8) Uani 1 1 d . . .
H36 H 0.1435 0.4572 0.9744 0.053 Uiso 1 1 calc R . .
C37 C -0.1367(2) 0.5897(2) 0.76414(19) 0.0361(7) Uani 1 1 d . . .
C38 C -0.2162(3) 0.5874(2) 0.7273(2) 0.0446(8) Uani 1 1 d . . .
H38 H -0.2305 0.6417 0.6921 0.054 Uiso 1 1 calc R . .
C39 C -0.2767(2) 0.5092(2) 0.7393(2) 0.0398(7) Uani 1 1 d . . .
C40 C -0.0763(3) 0.6789(2) 0.7462(2) 0.0442(8) Uani 1 1 d . . .
C41 C -0.3649(3) 0.5190(3) 0.6976(3) 0.0597(11) Uani 1 1 d . . .
C42 C -0.3097(2) 0.3715(2) 1.0108(2) 0.0368(7) Uani 1 1 d . . .
C43 C -0.3336(2) 0.2788(2) 1.0144(2) 0.0389(7) Uani 1 1 d . . .
H43 H -0.3861 0.2513 1.0564 0.047 Uiso 1 1 calc R . .
C44 C -0.2837(2) 0.2248(2) 0.95889(18) 0.0311(6) Uani 1 1 d . . .
C45 C -0.3710(3) 0.4233(3) 1.0756(3) 0.0591(11) Uani 1 1 d . . .
C46 C -0.3104(3) 0.1212(2) 0.9740(2) 0.0413(8) Uani 1 1 d . . .
O9 O 0.4658(8) 0.5509(7) 0.5589(7) 0.148(4) Uiso 0.590(9) 1 d P B 1
O10 O 0.3682(5) 0.6151(5) 0.6409(4) 0.155(2) Uiso 1 1 d . B 1
N5 N 0.3988(7) 0.5490(7) 0.6193(7) 0.113(4) Uani 0.590(9) 1 d P B 1
C47 C 0.3455(11) 0.4565(6) 0.6646(8) 0.063(4) Uani 0.590(9) 1 d PG B 1
C48 C 0.4043(6) 0.3828(11) 0.6466(8) 0.070(4) Uani 0.590(9) 1 d PG B 1
H48 H 0.4668 0.3942 0.6122 0.084 Uiso 0.590(9) 1 calc PR B 1
C49 C 0.3718(12) 0.2923(8) 0.6791(11) 0.068(4) Uani 0.590(9) 1 d PG B 1
H49 H 0.4120 0.2419 0.6668 0.082 Uiso 0.590(9) 1 calc PR B 1
C50 C 0.2804(13) 0.2756(7) 0.7295(11) 0.078(5) Uani 0.590(9) 1 d PG B 1
H50 H 0.2582 0.2137 0.7517 0.093 Uiso 0.590(9) 1 calc PR B 1
C51 C 0.2215(7) 0.3493(13) 0.7475(8) 0.076(5) Uani 0.590(9) 1 d PG B 1
H51 H 0.1590 0.3378 0.7820 0.091 Uiso 0.590(9) 1 calc PR B 1
C52 C 0.2541(9) 0.4397(10) 0.7150(8) 0.074(5) Uani 0.590(9) 1 d PG B 1
H52 H 0.2138 0.4901 0.7273 0.089 Uiso 0.590(9) 1 calc PR B 1
N5' N 0.2960(14) 0.5721(12) 0.6804(11) 0.132(6) Uiso 0.410(9) 1 d P B 2
O9' O 0.2049(17) 0.5672(15) 0.7206(14) 0.229(10) Uiso 0.410(9) 1 d P B 2
C47' C 0.2963(19) 0.4589(9) 0.6941(13) 0.073(6) Uani 0.410(9) 1 d PG B 2
C48' C 0.3871(16) 0.4387(16) 0.6512(10) 0.085(7) Uani 0.410(9) 1 d PG B 2
H48' H 0.4301 0.4876 0.6207 0.102 Uiso 0.410(9) 1 calc PR B 2
C49' C 0.4148(10) 0.347(2) 0.6529(12) 0.083(7) Uani 0.410(9) 1 d PG B 2
H49' H 0.4768 0.3334 0.6235 0.100 Uiso 0.410(9) 1 calc PR B 2
C50' C 0.352(2) 0.2757(11) 0.6975(16) 0.075(7) Uani 0.410(9) 1 d PG B 2
H50' H 0.3708 0.2131 0.6986 0.090 Uiso 0.410(9) 1 calc PR B 2
C51' C 0.2611(18) 0.2958(13) 0.7404(15) 0.074(6) Uani 0.410(9) 1 d PG B 2
H51' H 0.2180 0.2470 0.7709 0.089 Uiso 0.410(9) 1 calc PR B 2
C52' C 0.2333(11) 0.3874(18) 0.7387(14) 0.077(7) Uani 0.410(9) 1 d PG B 2
H52' H 0.1713 0.4012 0.7681 0.092 Uiso 0.410(9) 1 calc PR B 2
O11 O 0.1344(17) 0.0542(17) 0.8610(13) 0.185(9) Uiso 0.473(11) 1 d P C 1
O12 O 0.2831(10) 0.0469(9) 0.7766(8) 0.148(5) Uiso 0.473(11) 1 d P C 1
N6 N 0.2076(11) 0.0024(10) 0.8178(9) 0.101(4) Uiso 0.473(11) 1 d P C 1
C53 C 0.2127(12) -0.0847(8) 0.8094(10) 0.076(6) Uani 0.473(11) 1 d PG C 1
C54 C 0.2861(9) -0.1264(8) 0.7597(8) 0.092(6) Uani 0.473(11) 1 d PG C 1
H54 H 0.3398 -0.0902 0.7266 0.110 Uiso 0.473(11) 1 calc PR C 1
C55 C 0.2808(7) -0.2210(8) 0.7585(9) 0.089(6) Uani 0.473(11) 1 d PG C 1
H55 H 0.3310 -0.2495 0.7246 0.107 Uiso 0.473(11) 1 calc PR C 1
C56 C 0.2022(9) -0.2739(7) 0.8069(8) 0.099(6) Uani 0.473(11) 1 d PG C 1
H56 H 0.1986 -0.3386 0.8061 0.119 Uiso 0.473(11) 1 calc PR C 1
C57 C 0.1289(6) -0.2322(13) 0.8566(7) 0.084(6) Uani 0.473(11) 1 d PG C 1
H57 H 0.0751 -0.2683 0.8897 0.101 Uiso 0.473(11) 1 calc PR C 1
C58 C 0.1341(9) -0.1376(14) 0.8578(9) 0.074(6) Uani 0.473(11) 1 d PG C 1
H58 H 0.0840 -0.1090 0.8917 0.089 Uiso 0.473(11) 1 calc PR C 1
O11' O 0.0739(10) -0.0006(9) 0.9119(9) 0.170(6) Uiso 0.527(11) 1 d P C 2
O12' O 0.2062(13) 0.0767(12) 0.8334(10) 0.186(6) Uiso 0.527(11) 1 d P C 2
N6' N 0.1479(10) 0.0167(9) 0.8567(8) 0.091(3) Uiso 0.527(11) 1 d P C 2
C53' C 0.1819(12) -0.0779(7) 0.8321(9) 0.067(4) Uani 0.527(11) 1 d PG C 2
C54' C 0.2696(11) -0.0732(13) 0.7755(9) 0.117(7) Uani 0.527(11) 1 d PG C 2
H54' H 0.3048 -0.0160 0.7580 0.140 Uiso 0.527(11) 1 calc PR C 2
C55' C 0.3058(9) -0.1522(19) 0.7447(8) 0.199(17) Uani 0.527(11) 1 d PG C 2
H55' H 0.3658 -0.1490 0.7061 0.239 Uiso 0.527(11) 1 calc PR C 2
C56' C 0.2543(15) -0.2359(14) 0.7705(11) 0.22(2) Uani 0.527(11) 1 d PG C 2
H56' H 0.2791 -0.2899 0.7494 0.258 Uiso 0.527(11) 1 calc PR C 2
C57' C 0.1666(13) -0.2406(7) 0.8270(11) 0.105(6) Uani 0.527(11) 1 d PG C 2
H57' H 0.1314 -0.2978 0.8446 0.126 Uiso 0.527(11) 1 calc PR C 2
C58' C 0.1304(8) -0.1616(10) 0.8578(9) 0.071(5) Uani 0.527(11) 1 d PG C 2
H58' H 0.0704 -0.1649 0.8964 0.085 Uiso 0.527(11) 1 calc PR C 2

loop_
_atom_site_aniso_label
_atom_site_aniso_U_11
_atom_site_aniso_U_22
_atom_site_aniso_U_33
_atom_site_aniso_U_23
_atom_site_aniso_U_13
_atom_site_aniso_U_12
Mn1 0.0269(2) 0.0281(2) 0.0289(2) -0.00028(18) -0.00188(18) -0.00103(17)
Mn2 0.0260(2) 0.0310(3) 0.0335(2) -0.00233(19) -0.00276(19) -0.00235(18)
F1 0.151(3) 0.0439(14) 0.117(2) 0.0040(14) -0.091(2) 0.0091(16)
F2 0.166(3) 0.0513(15) 0.102(2) -0.0185(15) 0.068(2) -0.0550(18)
F3 0.0749(15) 0.0402(11) 0.0690(14) -0.0156(10) -0.0285(12) -0.0041(10)
F4 0.106(3) 0.068(2) 0.0363(16) -0.0047(14) 0.0192(17) 0.0125(19)
F5 0.096(3) 0.230(7) 0.082(3) -0.080(4) -0.049(3) 0.116(4)
F6 0.131(4) 0.072(3) 0.124(4) -0.072(3) 0.082(3) -0.063(3)
F7 0.0475(15) 0.276(5) 0.109(2) -0.103(3) -0.0299(16) 0.062(2)
F8 0.193(4) 0.084(2) 0.232(5) 0.085(3) -0.182(4) -0.065(2)
F9 0.0737(16) 0.0744(17) 0.0982(19) -0.0363(15) -0.0479(15) 0.0150(13)
F10 0.0939(19) 0.0416(13) 0.117(2) 0.0287(14) -0.0384(17) -0.0178(13)
F11 0.0765(17) 0.0663(16) 0.0929(19) -0.0159(14) 0.0447(15) -0.0229(13)
F12 0.123(2) 0.0694(16) 0.0477(13) -0.0077(11) -0.0077(14) -0.0548(16)
F13 0.111(2) 0.0666(16) 0.0609(14) -0.0264(12) 0.0044(14) -0.0404(15)
F14 0.131(3) 0.0496(15) 0.111(2) 0.0310(15) -0.059(2) -0.0346(16)
F15 0.0645(15) 0.0657(16) 0.107(2) -0.0170(15) 0.0378(15) -0.0280(13)
F16 0.199(4) 0.084(2) 0.257(5) 0.076(3) -0.190(4) -0.053(2)
F17 0.0645(19) 0.310(6) 0.189(4) -0.164(4) -0.065(2) 0.097(3)
F18 0.0771(16) 0.0659(16) 0.102(2) -0.0222(14) -0.0570(15) 0.0047(13)
F19 0.128(3) 0.128(3) 0.093(2) -0.079(2) 0.0073(19) -0.020(2)
F20 0.135(3) 0.115(3) 0.124(3) -0.040(2) 0.003(2) 0.076(2)
F21 0.149(3) 0.091(2) 0.179(4) -0.083(2) 0.129(3) -0.059(2)
F22 0.0940(18) 0.0456(13) 0.0766(16) -0.0135(12) 0.0406(15) -0.0288(13)
F23 0.1053(19) 0.0423(12) 0.0624(14) -0.0032(10) -0.0439(14) 0.0146(12)
F24 0.0534(11) 0.0367(10) 0.0510(11) -0.0124(9) -0.0163(9) -0.0030(9)
O1 0.0384(11) 0.0318(11) 0.0377(12) -0.0031(9) 0.0001(10) -0.0038(9)
O2 0.0392(12) 0.0322(11) 0.0384(12) -0.0050(9) 0.0056(10) -0.0053(10)
O3 0.0324(11) 0.0350(12) 0.0424(12) 0.0010(10) -0.0090(10) -0.0004(9)
O4 0.0360(11) 0.0310(11) 0.0361(11) 0.0004(9) -0.0066(9) -0.0016(9)
O5 0.0367(12) 0.0338(12) 0.0479(13) 0.0008(10) -0.0103(10) -0.0053(9)
O6 0.0342(11) 0.0333(12) 0.0551(14) -0.0035(10) -0.0125(10) -0.0008(9)
O7 0.0396(12) 0.0344(12) 0.0472(13) -0.0134(10) 0.0042(11) -0.0072(10)
O8 0.0333(11) 0.0346(12) 0.0387(12) -0.0061(9) 0.0044(10) -0.0024(9)
N1 0.0295(12) 0.0371(14) 0.0317(13) -0.0036(11) -0.0057(11) 0.0001(11)
N2 0.0313(13) 0.0336(14) 0.0347(13) -0.0043(11) -0.0051(11) 0.0000(11)
N3 0.0287(12) 0.0336(14) 0.0339(13) -0.0046(11) -0.0053(11) 0.0030(10)
N4 0.0292(12) 0.0395(15) 0.0352(13) -0.0064(11) -0.0057(11) 0.0014(11)
C1 0.0395(16) 0.0322(16) 0.0309(15) 0.0009(13) -0.0079(14) -0.0091(13)
C2 0.0467(19) 0.0417(19) 0.0364(17) -0.0039(14) 0.0063(15) -0.0158(15)
C3 0.0339(16) 0.0388(17) 0.0329(16) -0.0066(13) -0.0012(13) -0.0059(14)
C4 0.066(2) 0.0364(19) 0.0427(19) 0.0017(15) -0.0080(18) -0.0123(18)
C5 0.0389(18) 0.057(2) 0.0395(18) -0.0152(16) 0.0047(16) -0.0129(17)
C6 0.0368(16) 0.0349(17) 0.0372(16) -0.0067(14) -0.0088(14) 0.0072(13)
C7 0.0500(19) 0.0311(17) 0.0429(18) 0.0022(14) -0.0155(16) 0.0025(14)
C8 0.0365(16) 0.0272(15) 0.0289(15) -0.0040(12) 0.0036(13) -0.0009(12)
C9 0.0449(19) 0.0396(19) 0.056(2) -0.0076(17) -0.0190(17) 0.0085(15)
C10 0.0498(19) 0.0315(17) 0.0343(16) -0.0019(14) 0.0016(15) -0.0035(14)
C11 0.0370(17) 0.046(2) 0.0438(18) 0.0061(15) -0.0108(15) -0.0104(15)
C12 0.0405(18) 0.049(2) 0.0417(18) 0.0069(16) -0.0139(15) -0.0030(15)
C13 0.0307(15) 0.0451(18) 0.0262(14) -0.0107(13) -0.0070(12) 0.0030(13)
C14 0.0323(16) 0.0420(19) 0.0484(19) -0.0067(15) -0.0070(15) -0.0075(14)
C15 0.0367(16) 0.0352(17) 0.0465(18) -0.0022(14) -0.0120(15) -0.0003(14)
C16 0.0310(15) 0.0476(19) 0.0348(16) -0.0100(14) -0.0081(13) 0.0040(14)
C17 0.0336(15) 0.0422(18) 0.0329(15) -0.0092(13) -0.0085(13) 0.0029(13)
C18 0.0339(16) 0.049(2) 0.0349(16) -0.0085(14) -0.0075(14) 0.0034(14)
C19 0.0286(14) 0.0409(17) 0.0343(16) -0.0077(13) -0.0087(13) 0.0038(13)
C20 0.0408(17) 0.0335(17) 0.0399(17) -0.0070(14) -0.0070(14) -0.0027(14)
C21 0.0354(16) 0.0333(16) 0.0393(17) -0.0021(13) -0.0023(14) -0.0032(13)
C22 0.0376(17) 0.0408(18) 0.0475(19) -0.0113(15) 0.0010(15) -0.0087(14)
C23 0.0379(17) 0.0434(19) 0.0440(19) -0.0073(15) 0.0076(15) -0.0102(15)
C24 0.0310(15) 0.0343(16) 0.0361(16) -0.0026(13) -0.0034(13) -0.0036(13)
C25 0.0346(16) 0.0363(17) 0.0388(17) -0.0109(14) -0.0068(14) 0.0030(13)
C26 0.0273(14) 0.0424(18) 0.0321(15) -0.0063(13) -0.0068(13) 0.0056(13)
C27 0.0338(16) 0.0412(18) 0.0414(18) -0.0043(15) 0.0025(14) -0.0014(14)
C28 0.0343(16) 0.0343(17) 0.0435(18) -0.0081(14) 0.0001(14) -0.0026(13)
C29 0.0322(16) 0.057(2) 0.0328(16) -0.0121(15) -0.0051(13) 0.0078(15)
C30 0.0336(16) 0.054(2) 0.0318(16) -0.0102(14) -0.0074(13) 0.0069(14)
C31 0.0299(15) 0.064(2) 0.0319(16) -0.0110(15) -0.0052(13) 0.0075(15)
C32 0.0282(15) 0.055(2) 0.0284(15) -0.0082(14) -0.0026(13) 0.0075(14)
C33 0.0390(17) 0.0398(19) 0.052(2) 0.0045(16) -0.0101(16) 0.0011(15)
C34 0.0384(17) 0.0388(18) 0.051(2) 0.0000(15) -0.0134(16) -0.0052(14)
C35 0.0352(16) 0.0415(18) 0.0497(19) -0.0161(15) -0.0100(15) 0.0070(14)
C36 0.0339(16) 0.053(2) 0.050(2) -0.0215(17) -0.0098(15) 0.0035(15)
C37 0.0427(17) 0.0309(16) 0.0312(15) -0.0045(13) 0.0014(14) -0.0037(13)
C38 0.053(2) 0.0298(17) 0.053(2) -0.0015(15) -0.0170(17) -0.0006(15)
C39 0.0373(17) 0.0379(18) 0.0465(18) -0.0088(15) -0.0126(15) 0.0060(14)
C40 0.052(2) 0.0354(18) 0.0406(18) -0.0028(15) -0.0011(16) -0.0094(15)
C41 0.055(2) 0.042(2) 0.094(3) -0.015(2) -0.042(2) 0.0131(18)
C42 0.0317(15) 0.0397(18) 0.0375(16) -0.0100(14) -0.0004(14) -0.0029(14)
C43 0.0359(16) 0.0401(18) 0.0365(16) -0.0063(14) 0.0033(14) -0.0087(14)
C44 0.0306(15) 0.0333(16) 0.0286(15) -0.0024(12) -0.0061(13) -0.0019(12)
C45 0.061(2) 0.045(2) 0.066(3) -0.025(2) 0.014(2) -0.0040(19)
C46 0.0481(19) 0.0345(17) 0.0381(17) -0.0026(14) -0.0029(16) -0.0026(15)
N5 0.116(7) 0.135(9) 0.136(8) -0.077(7) -0.095(7) 0.073(6)
C47 0.056(9) 0.054(6) 0.092(10) -0.008(6) -0.051(8) 0.003(6)
C48 0.055(6) 0.064(10) 0.095(8) -0.006(8) -0.031(6) 0.001(6)
C49 0.083(8) 0.070(8) 0.065(9) -0.026(6) -0.035(6) 0.012(7)
C50 0.096(10) 0.112(10) 0.037(6) -0.025(7) -0.030(7) 0.022(8)
C51 0.087(8) 0.099(13) 0.041(6) -0.008(8) -0.016(5) 0.014(8)
C52 0.050(8) 0.126(15) 0.049(8) -0.020(8) -0.014(7) 0.007(8)
C47' 0.059(15) 0.115(13) 0.060(14) -0.030(10) -0.031(13) 0.001(12)
C48' 0.107(19) 0.064(13) 0.104(14) -0.016(11) -0.071(14) 0.013(11)
C49' 0.085(12) 0.094(19) 0.100(14) -0.045(14) -0.066(11) 0.019(12)
C50' 0.104(18) 0.086(11) 0.050(11) -0.016(9) -0.048(12) 0.005(12)
C51' 0.100(16) 0.083(12) 0.042(10) -0.025(10) -0.010(9) -0.001(12)
C52' 0.088(12) 0.097(19) 0.049(12) -0.008(13) -0.024(9) -0.009(11)
C53 0.041(9) 0.154(15) 0.031(8) -0.005(7) -0.009(7) 0.005(8)
C54 0.072(10) 0.113(12) 0.096(13) -0.023(11) -0.028(9) -0.004(10)
C55 0.070(8) 0.120(14) 0.077(11) -0.010(10) -0.016(8) -0.006(9)
C56 0.072(10) 0.161(17) 0.075(11) -0.041(11) -0.020(8) 0.030(11)
C57 0.053(7) 0.149(18) 0.061(8) -0.028(9) -0.026(6) 0.008(8)
C58 0.059(10) 0.089(12) 0.085(12) -0.009(10) -0.043(9) 0.000(9)
C53' 0.068(9) 0.077(8) 0.051(8) 0.013(5) -0.017(7) -0.037(7)
C54' 0.060(9) 0.21(2) 0.069(9) 0.007(11) -0.021(8) 0.002(11)
C55' 0.083(13) 0.38(5) 0.105(15) 0.05(2) -0.015(10) 0.08(2)
C56' 0.15(3) 0.42(6) 0.098(19) -0.10(3) -0.049(17) 0.17(3)
C57' 0.106(14) 0.104(11) 0.131(17) -0.051(11) -0.060(12) 0.024(11)
C58' 0.073(9) 0.060(8) 0.076(9) 0.000(6) -0.014(7) -0.027(6)

loop_
_atom_type_symbol
_atom_type_description
_atom_type_scat_dispersion_real
_atom_type_scat_dispersion_imag
_atom_type_scat_source
C C 0.0033 0.0016 'International Tables Vol C Tables 4.2.6.8 and 6.1.1.4'
H H 0.0000 0.0000 'International Tables Vol C Tables 4.2.6.8 and 6.1.1.4'
N N 0.0061 0.0033 'International Tables Vol C Tables 4.2.6.8 and 6.1.1.4'
O O 0.0106 0.0060 'International Tables Vol C Tables 4.2.6.8 and 6.1.1.4'
F F 0.0171 0.0103 'International Tables Vol C Tables 4.2.6.8 and 6.1.1.4'
Mn Mn 0.3368 0.7283 'International Tables Vol C Tables 4.2.6.8 and 6.1.1.4'

loop_
_geom_angle_atom_site_label_1
_geom_angle_atom_site_label_2
_geom_angle_atom_site_label_3
_geom_angle
O4 Mn1 O1 176.06(8)
O4 Mn1 O2 95.63(8)
O1 Mn1 O2 82.71(8)
O4 Mn1 O3 82.16(8)
O1 Mn1 O3 94.16(8)
O2 Mn1 O3 86.99(8)
O4 Mn1 N3 92.15(9)
O1 Mn1 N3 89.28(9)
O2 Mn1 N3 171.31(9)
O3 Mn1 N3 90.24(9)
O4 Mn1 N1 88.88(9)
O1 Mn1 N1 94.75(9)
O2 Mn1 N1 92.31(9)
O3 Mn1 N1 170.90(9)
N3 Mn1 N1 91.71(9)
O5 Mn2 O8 172.04(8)
O5 Mn2 O7 89.37(8)
O8 Mn2 O7 82.87(8)
O5 Mn2 O6 83.04(8)
O8 Mn2 O6 94.83(8)
O7 Mn2 O6 87.61(9)
O5 Mn2 N4 89.04(9)
O8 Mn2 N4 93.08(9)
O7 Mn2 N4 92.86(9)
O6 Mn2 N4 172.06(9)
O5 Mn2 N2 93.94(9)
O8 Mn2 N2 93.75(8)
O7 Mn2 N2 176.01(8)
O6 Mn2 N2 90.57(9)
N4 Mn2 N2 89.43(9)
C1 O1 Mn1 129.2(2)
C3 O2 Mn1 128.4(2)
C6 O3 Mn1 127.9(2)
C8 O4 Mn1 128.8(2)
C37 O5 Mn2 128.8(2)
C39 O6 Mn2 127.6(2)
C42 O7 Mn2 127.2(2)
C44 O8 Mn2 128.9(2)
C15 N1 C11 115.9(3)
C15 N1 Mn1 122.2(2)
C11 N1 Mn1 121.2(2)
C21 N2 C22 116.5(3)
C21 N2 Mn2 121.7(2)
C22 N2 Mn2 121.7(2)
C24 N3 C28 116.4(3)
C24 N3 Mn1 123.2(2)
C28 N3 Mn1 120.5(2)
C34 N4 C35 116.3(3)
C34 N4 Mn2 121.0(2)
C35 N4 Mn2 122.7(2)
O1 C1 C2 128.1(3)
O1 C1 C4 113.9(3)
C2 C1 C4 118.0(3)
C3 C2 C1 122.8(3)
O2 C3 C2 128.6(3)
O2 C3 C5 114.4(3)
C2 C3 C5 117.0(3)
F3 C4 F1 105.3(3)
F3 C4 F2 106.0(3)
F1 C4 F2 108.5(3)
F3 C4 C1 112.2(3)
F1 C4 C1 110.8(3)
F2 C4 C1 113.6(3)
F5' C5 F6' 112.9(10)
F5' C5 F5 134.5(7)
F6' C5 F5 45.3(6)
F5' C5 F6 39.0(6)
F6' C5 F6 128.5(6)
F5 C5 F6 115.2(5)
F5' C5 F4 66.0(7)
F6' C5 F4 57.4(7)
F5 C5 F4 102.0(4)
F6 C5 F4 102.4(4)
F5' C5 F4' 99.5(8)
F6' C5 F4' 101.7(8)
F5 C5 F4' 60.8(5)
F6 C5 F4' 62.2(5)
F4 C5 F4' 140.3(5)
F5' C5 C3 113.5(7)
F6' C5 C3 117.8(6)
F5 C5 C3 111.7(3)
F6 C5 C3 113.7(3)
F4 C5 C3 110.7(3)
F4' C5 C3 108.9(5)
O3 C6 C7 128.1(3)
O3 C6 C9 114.5(3)
C7 C6 C9 117.5(3)
C8 C7 C6 123.2(3)
O4 C8 C7 128.9(3)
O4 C8 C10 113.4(3)
C7 C8 C10 117.7(3)
F8 C9 F7 108.6(4)
F8 C9 F9 106.4(4)
F7 C9 F9 102.9(3)
F8 C9 C6 114.4(3)
F7 C9 C6 111.4(3)
F9 C9 C6 112.4(3)
F12 C10 F11 107.5(3)
F12 C10 F10 107.3(3)
F11 C10 F10 104.9(3)
F12 C10 C8 113.0(3)
F11 C10 C8 109.8(3)
F10 C10 C8 113.9(3)
N1 C11 C12 123.8(3)
C11 C12 C13 119.9(3)
C14 C13 C12 116.3(3)
C14 C13 C16 121.7(3)
C12 C13 C16 121.9(3)
C13 C14 C15 120.3(3)
N1 C15 C14 123.7(3)
C13 C16 C17 110.1(2)
C16 C17 C18 113.3(3)
C19 C18 C17 110.8(3)
C20 C19 C23 116.6(3)
C20 C19 C18 122.0(3)
C23 C19 C18 121.3(3)
C21 C20 C19 119.9(3)
N2 C21 C20 123.4(3)
N2 C22 C23 123.2(3)
C22 C23 C19 120.3(3)
N3 C24 C25 123.4(3)
C24 C25 C26 120.0(3)
C25 C26 C27 117.0(3)
C25 C26 C29 122.8(3)
C27 C26 C29 120.1(3)
C28 C27 C26 119.7(3)
N3 C28 C27 123.5(3)
C26 C29 C30 109.3(3)
C29 C30 C31 114.8(3)
C32 C31 C30 109.0(3)
C36 C32 C33 117.0(3)
C36 C32 C31 122.0(3)
C33 C32 C31 120.9(3)
C34 C33 C32 119.9(3)
N4 C34 C33 123.5(3)
N4 C35 C36 123.6(3)
C32 C36 C35 119.6(3)
O5 C37 C38 128.5(3)
O5 C37 C40 113.2(3)
C38 C37 C40 118.2(3)
C37 C38 C39 123.1(3)
O6 C39 C38 128.4(3)
O6 C39 C41 114.6(3)
C38 C39 C41 117.0(3)
F13 C40 F15 106.2(3)
F13 C40 F14 106.5(3)
F15 C40 F14 106.3(3)
F13 C40 C37 111.6(3)
F15 C40 C37 111.2(3)
F14 C40 C37 114.5(3)
F17 C41 F18 105.5(4)
F17 C41 F16 108.7(4)
F18 C41 F16 105.0(4)
F17 C41 C39 111.1(4)
F18 C41 C39 112.7(3)
F16 C41 C39 113.4(3)
O7 C42 C43 128.9(3)
O7 C42 C45 113.9(3)
C43 C42 C45 117.2(3)
C42 C43 C44 122.5(3)
O8 C44 C43 128.6(3)
O8 C44 C46 113.7(3)
C43 C44 C46 117.8(3)
F21 C45 F20 109.5(4)
F21 C45 F19 107.4(4)
F20 C45 F19 101.6(4)
F21 C45 C42 115.2(3)
F20 C45 C42 110.6(4)
F19 C45 C42 111.7(3)
F24 C46 F23 106.5(3)
F24 C46 F22 106.6(3)
F23 C46 F22 107.3(3)
F24 C46 C44 112.2(3)
F23 C46 C44 110.5(3)
F22 C46 C44 113.3(3)
O10 N5 O9 121.6(13)
O10 N5 C47 116.8(12)
O9 N5 C47 121.4(10)
C48 C47 C52 120.0
C48 C47 N5 109.2(13)
C52 C47 N5 130.8(13)
C49 C48 C47 120.0
C50 C49 C48 120.0
C49 C50 C51 120.0
C52 C51 C50 120.0
C51 C52 C47 120.0
O9' N5' C47' 88.9(18)
C48' C47' C52' 120.0
C48' C47' N5' 104(2)
C52' C47' N5' 136(2)
C47' C48' C49' 120.0
C50' C49' C48' 120.0
C49' C50' C51' 120.0
C50' C51' C52' 120.0
C51' C52' C47' 120.0
O12 N6 C53 110.6(16)
O12 N6 O11 116.7(16)
C53 N6 O11 133(2)
N6 C53 C54 127.3(15)
N6 C53 C58 112.7(15)
C54 C53 C58 120.0
C53 C54 C55 120.0
C54 C55 C56 120.0
C57 C56 C55 120.0
C56 C57 C58 120.0
C57 C58 C53 120.0
O12' N6' O11' 137.4(17)
O12' N6' C53' 114.1(17)
O11' N6' C53' 105.9(13)
C54' C53' C58' 120.0
C54' C53' N6' 114.1(14)
C58' C53' N6' 125.8(14)
C53' C54' C55' 120.0
C56' C55' C54' 120.0
C57' C56' C55' 120.0
C56' C57' C58' 120.0
C57' C58' C53' 120.0

loop_
_geom_bond_atom_site_label_1
_geom_bond_atom_site_label_2
_geom_bond_distance
Mn1 O4 2.153(2)
Mn1 O1 2.158(2)
Mn1 O2 2.172(2)
Mn1 O3 2.221(2)
Mn1 N3 2.245(2)
Mn1 N1 2.266(2)
Mn2 O5 2.141(2)
Mn2 O8 2.146(2)
Mn2 O7 2.190(2)
Mn2 O6 2.194(2)
Mn2 N4 2.250(3)
Mn2 N2 2.252(3)
F1 C4 1.322(5)
F2 C4 1.324(4)
F3 C4 1.316(4)
F4 C5 1.368(5)
F5 C5 1.275(5)
F6 C5 1.281(5)
F4' C5 1.433(11)
F6' C5 1.224(11)
F5' C5 1.182(13)
F7 C9 1.300(4)
F8 C9 1.279(4)
F9 C9 1.309(4)
F10 C10 1.330(4)
F11 C10 1.315(4)
F12 C10 1.301(4)
F13 C40 1.312(4)
F14 C40 1.327(4)
F15 C40 1.316(4)
F16 C41 1.304(5)
F17 C41 1.289(6)
F18 C41 1.296(4)
F19 C45 1.311(5)
F20 C45 1.300(5)
F21 C45 1.277(5)
F22 C46 1.333(4)
F23 C46 1.328(4)
F24 C46 1.323(4)
O1 C1 1.248(4)
O2 C3 1.248(4)
O3 C6 1.241(4)
O4 C8 1.256(4)
O5 C37 1.254(4)
O6 C39 1.241(4)
O7 C42 1.248(4)
O8 C44 1.254(3)
N1 C15 1.339(4)
N1 C11 1.340(4)
N2 C21 1.343(4)
N2 C22 1.343(4)
N3 C24 1.344(4)
N3 C28 1.344(4)
N4 C34 1.340(4)
N4 C35 1.342(4)
C1 C2 1.391(5)
C1 C4 1.532(4)
C2 C3 1.385(4)
C3 C5 1.532(5)
C6 C7 1.395(4)
C6 C9 1.534(5)
C7 C8 1.377(5)
C8 C10 1.531(4)
C11 C12 1.380(5)
C12 C13 1.390(4)
C13 C14 1.379(4)
C13 C16 1.506(4)
C14 C15 1.381(4)
C16 C17 1.532(4)
C17 C18 1.539(4)
C18 C19 1.509(4)
C19 C20 1.385(4)
C19 C23 1.387(5)
C20 C21 1.383(4)
C22 C23 1.377(5)
C24 C25 1.378(4)
C25 C26 1.383(4)
C26 C27 1.389(5)
C26 C29 1.508(4)
C27 C28 1.377(4)
C29 C30 1.521(4)
C30 C31 1.531(4)
C31 C32 1.506(4)
C32 C36 1.383(5)
C32 C33 1.388(5)
C33 C34 1.379(5)
C35 C36 1.385(5)
C37 C38 1.377(5)
C37 C40 1.520(4)
C38 C39 1.397(5)
C39 C41 1.530(5)
C42 C43 1.388(4)
C42 C45 1.533(5)
C43 C44 1.389(4)
C44 C46 1.533(4)
O9 N5 1.229(12)
O10 N5 1.136(9)
N5 C47 1.556(16)
C47 C48 1.3900
C47 C52 1.3900
C48 C49 1.3900
C49 C50 1.3900
C50 C51 1.3900
C51 C52 1.3900
N5' O9' 1.32(2)
N5' C47' 1.63(2)
C47' C48' 1.3900
C47' C52' 1.3900
C48' C49' 1.3900
C49' C50' 1.3900
C50' C51' 1.3900
C51' C52' 1.3900
O11 N6 1.42(3)
O12 N6 1.267(16)
N6 C53 1.302(17)
C53 C54 1.3900
C53 C58 1.3900
C54 C55 1.3900
C55 C56 1.3900
C56 C57 1.3900
C57 C58 1.3900
O11' N6' 1.240(19)
O12' N6' 1.17(2)
N6' C53' 1.551(17)
C53' C54' 1.3900
C53' C58' 1.3900
C54' C55' 1.3900
C55' C56' 1.3900
C56' C57' 1.3900
C57' C58' 1.3900

loop_
_geom_torsion_atom_site_label_1
_geom_torsion_atom_site_label_2
_geom_torsion_atom_site_label_3
_geom_torsion_atom_site_label_4
_geom_torsion
O4 Mn1 O1 C1 62.6(13)
O2 Mn1 O1 C1 -2.7(3)
O3 Mn1 O1 C1 83.7(3)
N3 Mn1 O1 C1 173.9(3)
N1 Mn1 O1 C1 -94.4(3)
O4 Mn1 O2 C3 -172.0(3)
O1 Mn1 O2 C3 4.4(3)
O3 Mn1 O2 C3 -90.2(3)
N3 Mn1 O2 C3 -18.6(7)
N1 Mn1 O2 C3 98.9(3)
O4 Mn1 O3 C6 -8.1(3)
O1 Mn1 O3 C6 173.3(3)
O2 Mn1 O3 C6 -104.2(3)
N3 Mn1 O3 C6 84.0(3)
N1 Mn1 O3 C6 -18.4(7)
O1 Mn1 O4 C8 31.5(13)
O2 Mn1 O4 C8 96.5(2)
O3 Mn1 O4 C8 10.3(2)
N3 Mn1 O4 C8 -79.7(2)
N1 Mn1 O4 C8 -171.3(2)
O8 Mn2 O5 C37 -82.0(7)
O7 Mn2 O5 C37 -94.8(3)
O6 Mn2 O5 C37 -7.1(3)
N4 Mn2 O5 C37 172.4(3)
N2 Mn2 O5 C37 83.0(3)
O5 Mn2 O6 C39 6.6(3)
O8 Mn2 O6 C39 178.9(3)
O7 Mn2 O6 C39 96.3(3)
N4 Mn2 O6 C39 2.7(8)
N2 Mn2 O6 C39 -87.3(3)
O5 Mn2 O7 C42 167.2(3)
O8 Mn2 O7 C42 -11.1(3)
O6 Mn2 O7 C42 84.1(3)
N4 Mn2 O7 C42 -103.8(3)
N2 Mn2 O7 C42 21.2(15)
O5 Mn2 O8 C44 -5.7(8)
O7 Mn2 O8 C44 7.1(3)
O6 Mn2 O8 C44 -79.8(3)
N4 Mn2 O8 C44 99.6(3)
N2 Mn2 O8 C44 -170.7(3)
O4 Mn1 N1 C15 16.0(2)
O1 Mn1 N1 C15 -165.6(2)
O2 Mn1 N1 C15 111.6(2)
O3 Mn1 N1 C15 26.2(7)
N3 Mn1 N1 C15 -76.1(2)
O4 Mn1 N1 C11 -173.8(2)
O1 Mn1 N1 C11 4.7(3)
O2 Mn1 N1 C11 -78.2(2)
O3 Mn1 N1 C11 -163.5(5)
N3 Mn1 N1 C11 94.1(3)
O5 Mn2 N2 C21 -168.9(2)
O8 Mn2 N2 C21 9.0(2)
O7 Mn2 N2 C21 -23.0(14)
O6 Mn2 N2 C21 -85.9(2)
N4 Mn2 N2 C21 102.1(2)
O5 Mn2 N2 C22 14.8(3)
O8 Mn2 N2 C22 -167.3(2)
O7 Mn2 N2 C22 160.7(12)
O6 Mn2 N2 C22 97.8(3)
N4 Mn2 N2 C22 -74.2(3)
O4 Mn1 N3 C24 161.0(2)
O1 Mn1 N3 C24 -15.3(2)
O2 Mn1 N3 C24 7.5(7)
O3 Mn1 N3 C24 78.9(2)
N1 Mn1 N3 C24 -110.0(2)
O4 Mn1 N3 C28 -17.6(2)
O1 Mn1 N3 C28 166.1(2)
O2 Mn1 N3 C28 -171.0(5)
O3 Mn1 N3 C28 -99.7(2)
N1 Mn1 N3 C28 71.4(2)
O5 Mn2 N4 C34 -162.0(2)
O8 Mn2 N4 C34 25.7(2)
O7 Mn2 N4 C34 108.7(2)
O6 Mn2 N4 C34 -158.1(6)
N2 Mn2 N4 C34 -68.0(2)
O5 Mn2 N4 C35 15.4(2)
O8 Mn2 N4 C35 -156.9(2)
O7 Mn2 N4 C35 -73.9(2)
O6 Mn2 N4 C35 19.3(8)
N2 Mn2 N4 C35 109.4(2)
Mn1 O1 C1 C2 1.1(5)
Mn1 O1 C1 C4 179.6(2)
O1 C1 C2 C3 0.6(6)
C4 C1 C2 C3 -177.9(3)
Mn1 O2 C3 C2 -4.7(5)
Mn1 O2 C3 C5 174.8(2)
C1 C2 C3 O2 1.4(6)
C1 C2 C3 C5 -178.1(3)
O1 C1 C4 F3 49.2(4)
C2 C1 C4 F3 -132.1(3)
O1 C1 C4 F1 -68.1(4)
C2 C1 C4 F1 110.6(4)
O1 C1 C4 F2 169.4(3)
C2 C1 C4 F2 -11.9(5)
O2 C3 C5 F5' 74.0(9)
C2 C3 C5 F5' -106.4(9)
O2 C3 C5 F6' -150.9(8)
C2 C3 C5 F6' 28.7(9)
O2 C3 C5 F5 -101.1(5)
C2 C3 C5 F5 78.5(5)
O2 C3 C5 F6 31.3(6)
C2 C3 C5 F6 -149.1(5)
O2 C3 C5 F4 146.0(3)
C2 C3 C5 F4 -34.5(4)
O2 C3 C5 F4' -35.8(6)
C2 C3 C5 F4' 143.8(6)
Mn1 O3 C6 C7 5.3(5)
Mn1 O3 C6 C9 -175.6(2)
O3 C6 C7 C8 -0.2(6)
C9 C6 C7 C8 -179.2(3)
Mn1 O4 C8 C7 -10.1(5)
Mn1 O4 C8 C10 167.06(19)
C6 C7 C8 O4 2.6(5)
C6 C7 C8 C10 -174.4(3)
O3 C6 C9 F8 171.7(4)
C7 C6 C9 F8 -9.1(5)
O3 C6 C9 F7 -64.6(4)
C7 C6 C9 F7 114.6(4)
O3 C6 C9 F9 50.3(4)
C7 C6 C9 F9 -130.5(3)
O4 C8 C10 F12 43.1(4)
C7 C8 C10 F12 -139.4(3)
O4 C8 C10 F11 -76.9(4)
C7 C8 C10 F11 100.6(4)
O4 C8 C10 F10 165.8(3)
C7 C8 C10 F10 -16.7(4)
C15 N1 C11 C12 2.2(5)
Mn1 N1 C11 C12 -168.6(3)
N1 C11 C12 C13 0.2(6)
C11 C12 C13 C14 -2.6(5)
C11 C12 C13 C16 174.0(3)
C12 C13 C14 C15 2.7(5)
C16 C13 C14 C15 -173.9(3)
C11 N1 C15 C14 -2.2(5)
Mn1 N1 C15 C14 168.6(3)
C13 C14 C15 N1 -0.3(5)
C14 C13 C16 C17 81.8(4)
C12 C13 C16 C17 -94.6(4)
C13 C16 C17 C18 178.9(3)
C16 C17 C18 C19 176.2(3)
C17 C18 C19 C20 -101.7(3)
C17 C18 C19 C23 75.4(4)
C23 C19 C20 C21 -0.6(5)
C18 C19 C20 C21 176.7(3)
C22 N2 C21 C20 2.0(5)
Mn2 N2 C21 C20 -174.5(2)
C19 C20 C21 N2 -1.0(5)
C21 N2 C22 C23 -1.4(5)
Mn2 N2 C22 C23 175.0(3)
N2 C22 C23 C19 -0.1(6)
C20 C19 C23 C22 1.1(5)
C18 C19 C23 C22 -176.2(3)
C28 N3 C24 C25 -0.8(4)
Mn1 N3 C24 C25 -179.5(2)
N3 C24 C25 C26 0.4(5)
C24 C25 C26 C27 0.2(5)
C24 C25 C26 C29 -176.7(3)
C25 C26 C27 C28 -0.3(5)
C29 C26 C27 C28 176.7(3)
C24 N3 C28 C27 0.7(5)
Mn1 N3 C28 C27 179.4(3)
C26 C27 C28 N3 -0.2(5)
C25 C26 C29 C30 101.5(4)
C27 C26 C29 C30 -75.4(4)
C26 C29 C30 C31 172.2(3)
C29 C30 C31 C32 -175.4(3)
C30 C31 C32 C36 -102.5(4)
C30 C31 C32 C33 73.3(4)
C36 C32 C33 C34 1.0(5)
C31 C32 C33 C34 -175.0(3)
C35 N4 C34 C33 -0.6(5)
Mn2 N4 C34 C33 177.0(3)
C32 C33 C34 N4 0.1(5)
C34 N4 C35 C36 -0.2(5)
Mn2 N4 C35 C36 -177.7(2)
C33 C32 C36 C35 -1.7(5)
C31 C32 C36 C35 174.3(3)
N4 C35 C36 C32 1.3(5)
Mn2 O5 C37 C38 5.2(5)
Mn2 O5 C37 C40 -173.9(2)
O5 C37 C38 C39 0.9(6)
C40 C37 C38 C39 179.9(3)
Mn2 O6 C39 C38 -4.2(5)
Mn2 O6 C39 C41 177.3(2)
C37 C38 C39 O6 -1.3(6)
C37 C38 C39 C41 177.1(3)
O5 C37 C40 F13 -62.1(4)
C38 C37 C40 F13 118.7(4)
O5 C37 C40 F15 56.3(4)
C38 C37 C40 F15 -122.8(4)
O5 C37 C40 F14 176.9(3)
C38 C37 C40 F14 -2.3(5)
O6 C39 C41 F17 77.4(5)
C38 C39 C41 F17 -101.3(5)
O6 C39 C41 F18 -40.7(5)
C38 C39 C41 F18 140.6(4)
O6 C39 C41 F16 -159.9(4)
C38 C39 C41 F16 21.4(6)
Mn2 O7 C42 C43 10.1(5)
Mn2 O7 C42 C45 -169.9(3)
O7 C42 C43 C44 -0.3(6)
C45 C42 C43 C44 179.8(3)
Mn2 O8 C44 C43 -1.6(5)
Mn2 O8 C44 C46 179.4(2)
C42 C43 C44 O8 -4.6(5)
C42 C43 C44 C46 174.3(3)
O7 C42 C45 F21 -179.6(4)
C43 C42 C45 F21 0.3(6)
O7 C42 C45 F20 55.6(5)
C43 C42 C45 F20 -124.5(4)
O7 C42 C45 F19 -56.8(5)
C43 C42 C45 F19 123.2(4)
O8 C44 C46 F24 -46.0(4)
C43 C44 C46 F24 134.8(3)
O8 C44 C46 F23 72.7(3)
C43 C44 C46 F23 -106.4(3)
O8 C44 C46 F22 -166.9(3)
C43 C44 C46 F22 14.0(4)
O10 N5 C47 C48 -165.1(8)
O9 N5 C47 C48 20.5(11)
O10 N5 C47 C52 16.0(13)
O9 N5 C47 C52 -158.4(10)
C52 C47 C48 C49 0.0
N5 C47 C48 C49 -179.0(9)
C47 C48 C49 C50 0.0
C48 C49 C50 C51 0.0
C49 C50 C51 C52 0.0
C50 C51 C52 C47 0.0
C48 C47 C52 C51 0.0
N5 C47 C52 C51 178.8(12)
O9' N5' C47' C48' 176.1(14)
O9' N5' C47' C52' -8(2)
C52' C47' C48' C49' 0.0
N5' C47' C48' C49' 176.8(13)
C47' C48' C49' C50' 0.0
C48' C49' C50' C51' 0.0
C49' C50' C51' C52' 0.0
C50' C51' C52' C47' 0.0
C48' C47' C52' C51' 0.0
N5' C47' C52' C51' -175.6(18)
O12 N6 C53 C54 -3.2(18)
O11 N6 C53 C54 174.7(14)
O12 N6 C53 C58 176.2(10)
O11 N6 C53 C58 -6(2)
N6 C53 C54 C55 179.3(15)
C58 C53 C54 C55 0.0
C53 C54 C55 C56 0.0
C54 C55 C56 C57 0.0
C55 C56 C57 C58 0.0
C56 C57 C58 C53 0.0
N6 C53 C58 C57 -179.4(13)
C54 C53 C58 C57 0.0
O12' N6' C53' C54' -9.6(15)
O11' N6' C53' C54' -174.6(10)
O12' N6' C53' C58' 174.1(11)
O11' N6' C53' C58' 9.1(14)
C58' C53' C54' C55' 0.0
N6' C53' C54' C55' -176.5(12)
C53' C54' C55' C56' 0.0
C54' C55' C56' C57' 0.0
C55' C56' C57' C58' 0.0
C56' C57' C58' C53' 0.0
C54' C53' C58' C57' 0.0
N6' C53' C58' C57' 176.1(13)
